data_1548762
loop_
_publ_author_name
'Bakewell, Clare'
'Ward, Bryan J.'
'White, Andrew J. P.'
'Crimmin, Mark R.'

_publ_section_title
;
 A combined experimental and computational study on the reaction of
 fluoroarenes with Mg-Mg, Mg-Zn, Mg-Al and Al-Zn bonds.
;
_journal_issue 8
_journal_name_full 'Chemical science'
_journal_page_first 2348
_journal_page_last 2356
_journal_paper_doi 10.1039/c7sc05059c
_journal_volume 9
_journal_year 2018
_chemical_absolute_configuration ad
_chemical_formula_moiety 'C54 H75 Al N4 Zn'
_chemical_formula_sum 'C54 H75 Al N4 Zn'
_chemical_formula_weight 872.53
_space_group_crystal_system orthorhombic
_space_group_IT_number 19
_space_group_name_Hall 'P 2ac 2ab'
_space_group_name_H-M_alt 'P 21 21 21'
_symmetry_space_group_name_Hall 'P 2ac 2ab'
_symmetry_space_group_name_H-M 'P 21 21 21'
_atom_sites_solution_hydrogens geom
_audit_creation_method SHELXL-2014/7
_audit_update_record
;
2017-09-20 deposited with the CCDC.
2018-01-22 downloaded from the CCDC.
;
_cell_angle_alpha 90
_cell_angle_beta 90
_cell_angle_gamma 90
_cell_formula_units_Z 4
_cell_length_a 13.75991(19)
_cell_length_b 13.8927(2)
_cell_length_c 26.7330(4)
_cell_measurement_reflns_used 5658
_cell_measurement_temperature 173(2)
_cell_measurement_theta_max 73.6190
_cell_measurement_theta_min 3.5590
_cell_volume 5110.34(13)
_computing_cell_refinement 'CrysAlisPro, Rigaku OD'
_computing_data_collection 'CrysAlisPro, Rigaku OD'
_computing_data_reduction 'CrysAlisPro, Rigaku OD'
_computing_molecular_graphics 'Bruker SHELXTL'
_computing_publication_material 'CIFTAB-2014 (Sheldrick, 2014)'
_computing_structure_refinement 'SHELXL-2014/7 (Sheldrick, 2014)'
_computing_structure_solution 'SHELXS-2014 (Sheldrick, 2014)'
_diffrn_ambient_temperature 173(2)
_diffrn_detector_area_resol_mean 10.4115
_diffrn_measured_fraction_theta_full 0.982
_diffrn_measured_fraction_theta_max 0.944
_diffrn_measurement_device_type 'Agilent Xcalibur PX Ultra A'
_diffrn_measurement_method 'omega scans'
_diffrn_radiation_type CuK\a
_diffrn_radiation_wavelength 1.54184
_diffrn_reflns_av_R_equivalents 0.0286
_diffrn_reflns_av_unetI/netI 0.0522
_diffrn_reflns_Laue_measured_fraction_full 0.982
_diffrn_reflns_Laue_measured_fraction_max 0.944
_diffrn_reflns_limit_h_max 16
_diffrn_reflns_limit_h_min -16
_diffrn_reflns_limit_k_max 9
_diffrn_reflns_limit_k_min -16
_diffrn_reflns_limit_l_max 32
_diffrn_reflns_limit_l_min -20
_diffrn_reflns_number 11367
_diffrn_reflns_point_group_measured_fraction_full 0.859
_diffrn_reflns_point_group_measured_fraction_max 0.807
_diffrn_reflns_theta_full 67.684
_diffrn_reflns_theta_max 73.982
_diffrn_reflns_theta_min 3.306
_diffrn_source 'Enhance Ultra (Cu) X-ray Source'
_exptl_absorpt_coefficient_mu 1.104
_exptl_absorpt_correction_T_max 0.853
_exptl_absorpt_correction_T_min 0.777
_exptl_absorpt_correction_type analytical
_exptl_absorpt_process_details
; 
CrysAlisPro 1.171.38.43 (Rigaku Oxford Diffraction, 2015) 
Analytical numeric absorption correction using a multifaceted crystal 
model based on expressions derived by R.C. Clark & J.S. Reid. 
(Clark, R. C. & Reid, J. S. (1995). Acta Cryst. A51, 887-897) 
Empirical absorption correction using spherical harmonics, 
implemented in SCALE3 ABSPACK scaling algorithm. 
;
_exptl_crystal_colour Orange
_exptl_crystal_density_diffrn 1.134
_exptl_crystal_description blocks
_exptl_crystal_F_000 1880
_exptl_crystal_size_max 0.37
_exptl_crystal_size_mid 0.24
_exptl_crystal_size_min 0.20
_refine_diff_density_max 0.264
_refine_diff_density_min -0.229
_refine_diff_density_rms 0.041
_refine_ls_abs_structure_details
; 
 Flack x determined using 2429 quotients [(I+)-(I-)]/[(I+)+(I-)] 
 (Parsons, Flack and Wagner, Acta Cryst. B69 (2013) 249-259). 
;
_refine_ls_abs_structure_Flack -0.036(16)
_refine_ls_extinction_coef 0.00037(5)
_refine_ls_extinction_expression Fc^*^=kFc[1+0.001xFc^2^\l^3^/sin(2\q)]^-1/4^
_refine_ls_extinction_method 'SHELXL-2014/7 (Sheldrick 2014'
_refine_ls_goodness_of_fit_ref 1.014
_refine_ls_hydrogen_treatment constr
_refine_ls_matrix_type full
_refine_ls_number_parameters 561
_refine_ls_number_reflns 8375
_refine_ls_number_restraints 0
_refine_ls_restrained_S_all 1.014
_refine_ls_R_factor_all 0.0430
_refine_ls_R_factor_gt 0.0352
_refine_ls_shift/su_max 0.001
_refine_ls_shift/su_mean 0.000
_refine_ls_structure_factor_coef Fsqd
_refine_ls_weighting_details 'w=1/[\s^2^(Fo^2^)+(0.0369P)^2^] where P=(Fo^2^+2Fc^2^)/3'
_refine_ls_weighting_scheme calc
_refine_ls_wR_factor_gt 0.0812
_refine_ls_wR_factor_ref 0.0867
_reflns_Friedel_coverage 0.546
_reflns_Friedel_fraction_full 0.706
_reflns_Friedel_fraction_max 0.638
_reflns_number_gt 7388
_reflns_number_total 8375
_reflns_threshold_expression 'I > 2\s(I)'
_cod_data_source_file c7sc05059c3.cif
_cod_data_source_block 7
_cod_depositor_comments 'Adding full bibliography for 1548752--1548762.cif.'
_cod_database_code 1548762
_shelx_shelxl_version_number 2014/7
_shelx_space_group_comment
; 
The symmetry employed for this shelxl refinement is uniquely defined 
by the following loop, which should always be used as a source of 
symmetry information in preference to the above space-group names. 
They are only intended as comments. 
;

loop_
_space_group_symop_operation_xyz
'x, y, z'
'-x+1/2, -y, z+1/2'
'-x, y+1/2, -z+1/2'
'x+1/2, -y+1/2, -z'

loop_
_atom_site_label
_atom_site_type_symbol
_atom_site_fract_x
_atom_site_fract_y
_atom_site_fract_z
_atom_site_U_iso_or_equiv
_atom_site_adp_type
_atom_site_occupancy
_atom_site_site_symmetry_order
_atom_site_calc_flag
_atom_site_refinement_flags_posn
_atom_site_refinement_flags_adp
Al1 Al 0.67877(7) 0.46608(7) 0.36115(3) 0.02650(19) Uani 1 1 d . .
Zn1 Zn 0.82190(3) 0.57331(3) 0.34990(2) 0.02651(11) Uani 1 1 d . .
N1 N 0.7084(2) 0.3629(2) 0.40945(10) 0.0299(6) Uani 1 1 d . .
C1 C 0.6792(3) 0.3665(3) 0.45690(12) 0.0365(8) Uani 1 1 d . .
C2 C 0.6186(3) 0.4387(3) 0.47580(13) 0.0408(9) Uani 1 1 d . .
H2A H 0.6162 0.4447 0.5112 0.049 Uiso 1 1 calc R U
C3 C 0.5613(3) 0.5028(3) 0.44866(14) 0.0384(9) Uani 1 1 d . .
N3 N 0.5680(2) 0.5118(2) 0.39873(11) 0.0324(7) Uani 1 1 d . .
C4 C 0.7058(3) 0.2875(3) 0.49351(15) 0.0512(11) Uani 1 1 d . .
H4A H 0.6499 0.2448 0.4983 0.077 Uiso 1 1 calc R U
H4B H 0.7241 0.3162 0.5256 0.077 Uiso 1 1 calc R U
H4C H 0.7606 0.2504 0.4802 0.077 Uiso 1 1 calc R U
C5 C 0.4886(3) 0.5618(4) 0.47722(16) 0.0603(13) Uani 1 1 d . .
H5A H 0.5090 0.6294 0.4773 0.090 Uiso 1 1 calc R U
H5B H 0.4846 0.5383 0.5117 0.090 Uiso 1 1 calc R U
H5C H 0.4247 0.5563 0.4613 0.090 Uiso 1 1 calc R U
C6 C 0.7722(3) 0.2850(3) 0.39483(13) 0.0313(8) Uani 1 1 d . .
C7 C 0.7344(3) 0.2034(3) 0.37092(14) 0.0372(9) Uani 1 1 d . .
C8 C 0.7973(3) 0.1289(3) 0.35916(14) 0.0459(10) Uani 1 1 d . .
H8A H 0.7726 0.0735 0.3426 0.055 Uiso 1 1 calc R U
C9 C 0.8954(4) 0.1330(3) 0.37084(17) 0.0503(10) Uani 1 1 d . .
H9A H 0.9370 0.0803 0.3634 0.060 Uiso 1 1 calc R U
C10 C 0.9314(3) 0.2141(3) 0.39325(15) 0.0426(9) Uani 1 1 d . .
H10A H 0.9989 0.2173 0.4005 0.051 Uiso 1 1 calc R U
C11 C 0.8729(3) 0.2919(3) 0.40574(13) 0.0338(8) Uani 1 1 d . .
C12 C 0.6269(3) 0.1924(3) 0.35942(15) 0.0445(10) Uani 1 1 d . .
H12A H 0.5960 0.2572 0.3631 0.053 Uiso 1 1 calc R U
C13 C 0.6072(4) 0.1575(4) 0.30638(19) 0.0678(15) Uani 1 1 d . .
H13A H 0.6415 0.1989 0.2825 0.102 Uiso 1 1 calc R U
H13B H 0.5372 0.1600 0.2997 0.102 Uiso 1 1 calc R U
H13C H 0.6302 0.0911 0.3028 0.102 Uiso 1 1 calc R U
C14 C 0.5783(4) 0.1246(5) 0.3969(2) 0.0849(19) Uani 1 1 d . .
H14A H 0.6108 0.0619 0.3961 0.127 Uiso 1 1 calc R U
H14B H 0.5096 0.1166 0.3881 0.127 Uiso 1 1 calc R U
H14C H 0.5833 0.1519 0.4306 0.127 Uiso 1 1 calc R U
C15 C 0.9185(3) 0.3796(3) 0.43005(15) 0.0409(9) Uani 1 1 d . .
H15A H 0.8694 0.4326 0.4292 0.049 Uiso 1 1 calc R U
C16 C 0.9454(4) 0.3625(4) 0.48430(17) 0.0660(14) Uani 1 1 d . .
H16A H 0.8860 0.3568 0.5044 0.099 Uiso 1 1 calc R U
H16B H 0.9842 0.4167 0.4966 0.099 Uiso 1 1 calc R U
H16C H 0.9832 0.3030 0.4870 0.099 Uiso 1 1 calc R U
C17 C 1.0079(3) 0.4143(4) 0.40212(16) 0.0569(12) Uani 1 1 d . .
H17A H 1.0603 0.3670 0.4059 0.085 Uiso 1 1 calc R U
H17B H 1.0290 0.4762 0.4159 0.085 Uiso 1 1 calc R U
H17C H 0.9923 0.4220 0.3666 0.085 Uiso 1 1 calc R U
C18 C 0.4875(2) 0.5574(3) 0.37319(13) 0.0347(8) Uani 1 1 d . .
C19 C 0.4882(2) 0.6554(3) 0.36176(14) 0.0379(9) Uani 1 1 d . .
C20 C 0.4087(3) 0.6950(3) 0.33709(16) 0.0468(10) Uani 1 1 d . .
H20A H 0.4086 0.7616 0.3291 0.056 Uiso 1 1 calc R U
C21 C 0.3301(3) 0.6391(3) 0.32406(16) 0.0508(10) Uani 1 1 d . .
H21A H 0.2759 0.6673 0.3076 0.061 Uiso 1 1 calc R U
C22 C 0.3302(3) 0.5422(3) 0.33493(15) 0.0492(10) Uani 1 1 d . .
H22A H 0.2755 0.5042 0.3261 0.059 Uiso 1 1 calc R U
C23 C 0.4088(3) 0.4986(3) 0.35864(14) 0.0398(9) Uani 1 1 d . .
C24 C 0.5727(3) 0.7210(3) 0.37570(17) 0.0452(10) Uani 1 1 d . .
H24A H 0.6216 0.6824 0.3947 0.054 Uiso 1 1 calc R U
C25 C 0.5381(4) 0.8043(4) 0.4091(2) 0.0750(17) Uani 1 1 d . .
H25A H 0.4902 0.8431 0.3909 0.112 Uiso 1 1 calc R U
H25B H 0.5937 0.8447 0.4182 0.112 Uiso 1 1 calc R U
H25C H 0.5083 0.7782 0.4395 0.112 Uiso 1 1 calc R U
C26 C 0.6215(3) 0.7609(4) 0.3286(2) 0.0652(14) Uani 1 1 d . .
H26A H 0.6475 0.7076 0.3086 0.098 Uiso 1 1 calc R U
H26B H 0.6747 0.8041 0.3382 0.098 Uiso 1 1 calc R U
H26C H 0.5737 0.7966 0.3087 0.098 Uiso 1 1 calc R U
C27 C 0.4067(3) 0.3912(3) 0.36858(17) 0.0478(10) Uani 1 1 d . .
H27A H 0.4748 0.3707 0.3761 0.057 Uiso 1 1 calc R U
C28 C 0.3729(4) 0.3337(4) 0.3232(2) 0.0723(16) Uani 1 1 d . .
H28A H 0.3037 0.3462 0.3172 0.108 Uiso 1 1 calc R U
H28B H 0.3826 0.2649 0.3295 0.108 Uiso 1 1 calc R U
H28C H 0.4105 0.3531 0.2938 0.108 Uiso 1 1 calc R U
C29 C 0.3443(4) 0.3655(4) 0.4144(2) 0.0783(17) Uani 1 1 d . .
H29A H 0.3711 0.3969 0.4441 0.117 Uiso 1 1 calc R U
H29B H 0.3445 0.2956 0.4192 0.117 Uiso 1 1 calc R U
H29C H 0.2775 0.3876 0.4089 0.117 Uiso 1 1 calc R U
C30 C 0.6320(3) 0.4157(3) 0.29617(13) 0.0370(8) Uani 1 1 d . .
H30A H 0.6829 0.3735 0.2818 0.044 Uiso 1 1 calc R U
H30B H 0.5738 0.3755 0.3022 0.044 Uiso 1 1 calc R U
C31 C 0.6062(3) 0.4938(3) 0.25747(15) 0.0515(11) Uani 1 1 d . .
H31A H 0.5839 0.4632 0.2265 0.077 Uiso 1 1 calc R U
H31B H 0.6638 0.5330 0.2505 0.077 Uiso 1 1 calc R U
H31C H 0.5544 0.5349 0.2708 0.077 Uiso 1 1 calc R U
N41 N 0.9055(2) 0.6716(2) 0.38445(10) 0.0272(6) Uani 1 1 d . .
C41 C 1.0010(2) 0.6789(2) 0.37719(12) 0.0278(7) Uani 1 1 d . .
C42 C 1.0505(2) 0.6315(3) 0.33905(12) 0.0313(7) Uani 1 1 d . .
H42A H 1.1193 0.6312 0.3417 0.038 Uiso 1 1 calc R U
C43 C 1.0118(2) 0.5840(3) 0.29723(12) 0.0291(7) Uani 1 1 d . .
N43 N 0.91799(19) 0.5637(2) 0.29228(10) 0.0282(6) Uani 1 1 d . .
C44 C 1.0603(3) 0.7415(3) 0.41194(13) 0.0374(8) Uani 1 1 d . .
H44A H 1.0462 0.8094 0.4052 0.056 Uiso 1 1 calc R U
H44B H 1.1297 0.7292 0.4065 0.056 Uiso 1 1 calc R U
H44C H 1.0435 0.7265 0.4467 0.056 Uiso 1 1 calc R U
C45 C 1.0818(2) 0.5594(3) 0.25573(13) 0.0439(10) Uani 1 1 d . .
H45A H 1.0705 0.4931 0.2447 0.066 Uiso 1 1 calc R U
H45B H 1.1486 0.5658 0.2680 0.066 Uiso 1 1 calc R U
H45C H 1.0717 0.6034 0.2276 0.066 Uiso 1 1 calc R U
C46 C 0.8602(2) 0.7398(2) 0.41714(13) 0.0288(7) Uani 1 1 d . .
C47 C 0.8417(3) 0.8331(2) 0.40032(13) 0.0322(8) Uani 1 1 d . .
C48 C 0.7933(3) 0.8970(3) 0.43155(14) 0.0373(8) Uani 1 1 d . .
H48A H 0.7811 0.9606 0.4200 0.045 Uiso 1 1 calc R U
C49 C 0.7622(3) 0.8714(3) 0.47890(14) 0.0379(9) Uani 1 1 d . .
C50 C 0.7824(3) 0.7787(3) 0.49492(14) 0.0375(8) Uani 1 1 d . .
H50A H 0.7623 0.7600 0.5275 0.045 Uiso 1 1 calc R U
C51 C 0.8309(3) 0.7120(2) 0.46543(12) 0.0317(7) Uani 1 1 d . .
C52 C 0.8742(3) 0.8643(3) 0.34847(14) 0.0401(8) Uani 1 1 d . .
H52A H 0.9410 0.8886 0.3501 0.060 Uiso 1 1 calc R U
H52B H 0.8311 0.9152 0.3362 0.060 Uiso 1 1 calc R U
H52C H 0.8715 0.8091 0.3257 0.060 Uiso 1 1 calc R U
C53 C 0.7065(3) 0.9412(3) 0.51115(16) 0.0532(11) Uani 1 1 d . .
H53A H 0.7223 1.0073 0.5011 0.080 Uiso 1 1 calc R U
H53B H 0.7244 0.9317 0.5463 0.080 Uiso 1 1 calc R U
H53C H 0.6366 0.9302 0.5070 0.080 Uiso 1 1 calc R U
C54 C 0.8529(3) 0.6126(3) 0.48446(15) 0.0448(10) Uani 1 1 d . .
H54A H 0.8045 0.5673 0.4715 0.067 Uiso 1 1 calc R U
H54B H 0.8510 0.6126 0.5211 0.067 Uiso 1 1 calc R U
H54C H 0.9178 0.5932 0.4732 0.067 Uiso 1 1 calc R U
C55 C 0.8822(2) 0.5337(3) 0.24432(12) 0.0291(7) Uani 1 1 d . .
C56 C 0.8698(2) 0.4362(3) 0.23293(13) 0.0336(8) Uani 1 1 d . .
C57 C 0.8272(3) 0.4108(3) 0.18754(13) 0.0394(8) Uani 1 1 d . .
H57A H 0.8179 0.3446 0.1801 0.047 Uiso 1 1 calc R U
C58 C 0.7982(3) 0.4792(3) 0.15296(14) 0.0418(9) Uani 1 1 d . .
C59 C 0.8127(3) 0.5755(3) 0.16472(12) 0.0405(8) Uani 1 1 d . .
H59A H 0.7936 0.6231 0.1412 0.049 Uiso 1 1 calc R U
C60 C 0.8541(3) 0.6046(3) 0.20977(14) 0.0344(8) Uani 1 1 d . .
C61 C 0.9005(3) 0.3592(3) 0.26939(15) 0.0459(10) Uani 1 1 d . .
H61A H 0.9688 0.3687 0.2785 0.069 Uiso 1 1 calc R U
H61B H 0.8924 0.2958 0.2539 0.069 Uiso 1 1 calc R U
H61C H 0.8601 0.3631 0.2995 0.069 Uiso 1 1 calc R U
C62 C 0.7496(4) 0.4498(4) 0.10478(15) 0.0594(13) Uani 1 1 d . .
H62A H 0.7986 0.4441 0.0783 0.089 Uiso 1 1 calc R U
H62B H 0.7016 0.4986 0.0953 0.089 Uiso 1 1 calc R U
H62C H 0.7170 0.3878 0.1094 0.089 Uiso 1 1 calc R U
C63 C 0.8652(3) 0.7099(3) 0.22146(17) 0.0487(11) Uani 1 1 d . .
H63A H 0.8203 0.7276 0.2484 0.073 Uiso 1 1 calc R U
H63B H 0.8504 0.7479 0.1915 0.073 Uiso 1 1 calc R U
H63C H 0.9321 0.7228 0.2321 0.073 Uiso 1 1 calc R U

loop_
_atom_site_aniso_label
_atom_site_aniso_U_11
_atom_site_aniso_U_22
_atom_site_aniso_U_33
_atom_site_aniso_U_23
_atom_site_aniso_U_13
_atom_site_aniso_U_12
Al1 0.0230(4) 0.0297(5) 0.0268(5) -0.0015(3) -0.0006(4) -0.0025(4)
Zn1 0.02240(17) 0.0296(2) 0.0276(2) -0.00151(18) 0.00058(19) -0.0012(2)
N1 0.0320(14) 0.0292(15) 0.0285(14) -0.0018(12) -0.0018(11) -0.0040(12)
C1 0.0339(16) 0.049(2) 0.0269(16) -0.0010(15) -0.0020(17) -0.0062(19)
C2 0.0391(18) 0.057(3) 0.0263(17) -0.0060(17) 0.0022(15) 0.0027(19)
C3 0.0313(18) 0.049(2) 0.0347(19) -0.0083(16) 0.0034(15) -0.0007(17)
N3 0.0236(13) 0.0412(18) 0.0324(15) -0.0041(13) 0.0007(12) -0.0006(13)
C4 0.058(3) 0.062(3) 0.034(2) 0.0126(19) 0.0006(19) 0.003(2)
C5 0.049(2) 0.087(4) 0.045(2) -0.008(3) 0.007(2) 0.020(3)
C6 0.0411(19) 0.0281(19) 0.0246(16) 0.0031(13) 0.0041(15) 0.0006(16)
C7 0.045(2) 0.036(2) 0.0302(18) -0.0010(15) 0.0044(16) -0.0057(17)
C8 0.068(3) 0.0304(19) 0.039(2) -0.0072(16) 0.0031(19) -0.0011(19)
C9 0.061(3) 0.038(2) 0.052(2) -0.0002(19) 0.009(2) 0.008(2)
C10 0.047(2) 0.037(2) 0.044(2) 0.0047(17) 0.0010(19) 0.0071(19)
C11 0.043(2) 0.0289(19) 0.0293(18) 0.0032(15) 0.0003(15) 0.0046(16)
C12 0.051(2) 0.039(2) 0.043(2) -0.0057(18) 0.0002(19) -0.0101(18)
C13 0.077(4) 0.066(3) 0.061(3) -0.020(3) -0.019(3) -0.009(3)
C14 0.061(3) 0.118(5) 0.076(4) 0.011(4) 0.006(3) -0.036(3)
C15 0.039(2) 0.033(2) 0.051(2) 0.0002(17) -0.0140(18) 0.0048(17)
C16 0.072(3) 0.077(3) 0.049(3) -0.002(3) -0.011(2) -0.013(3)
C17 0.063(3) 0.058(3) 0.050(2) 0.008(2) -0.010(2) -0.019(3)
C18 0.0227(14) 0.049(2) 0.0327(17) -0.0044(16) 0.0018(13) 0.0009(16)
C19 0.0238(15) 0.044(2) 0.046(2) -0.0054(17) 0.0020(15) 0.0037(15)
C20 0.0312(18) 0.049(2) 0.060(3) 0.0029(19) 0.0007(18) 0.0039(18)
C21 0.0282(18) 0.071(3) 0.053(2) 0.005(2) -0.0076(19) 0.003(2)
C22 0.0259(16) 0.068(3) 0.053(2) -0.0010(19) -0.0034(17) -0.009(2)
C23 0.0262(16) 0.054(2) 0.039(2) -0.0022(18) 0.0040(15) -0.0068(16)
C24 0.0326(18) 0.039(2) 0.064(3) -0.004(2) -0.0060(19) 0.0004(17)
C25 0.054(3) 0.065(3) 0.105(5) -0.028(3) -0.011(3) 0.001(3)
C26 0.045(2) 0.066(3) 0.085(4) 0.011(3) -0.004(2) -0.019(2)
C27 0.0330(19) 0.051(3) 0.059(3) 0.0004(19) 0.0016(19) -0.0093(18)
C28 0.050(3) 0.068(3) 0.099(4) -0.023(3) -0.014(3) -0.018(3)
C29 0.075(4) 0.063(3) 0.097(4) 0.019(3) 0.033(3) -0.007(3)
C30 0.0336(17) 0.046(2) 0.0312(17) -0.0047(17) -0.0010(15) -0.0106(18)
C31 0.046(2) 0.069(3) 0.039(2) 0.004(2) -0.0073(19) 0.006(2)
N41 0.0266(13) 0.0294(15) 0.0258(14) -0.0023(11) 0.0041(11) -0.0012(12)
C41 0.0243(15) 0.0310(18) 0.0279(17) 0.0007(14) -0.0017(13) -0.0064(14)
C42 0.0237(14) 0.040(2) 0.0304(18) -0.0007(15) 0.0010(13) -0.0005(14)
C43 0.0249(14) 0.0353(19) 0.0272(15) -0.0033(14) 0.0014(12) 0.0037(15)
N43 0.0244(12) 0.0351(16) 0.0250(13) -0.0053(12) 0.0007(10) 0.0013(13)
C44 0.0300(17) 0.050(2) 0.0321(18) -0.0047(17) -0.0032(15) -0.0081(16)
C45 0.0263(15) 0.072(3) 0.0330(18) -0.0166(19) 0.0068(15) -0.0007(19)
C46 0.0259(14) 0.0320(18) 0.0286(17) -0.0068(14) 0.0018(13) -0.0026(14)
C47 0.0339(19) 0.0302(19) 0.0326(18) -0.0025(14) 0.0001(14) -0.0033(15)
C48 0.0397(19) 0.0329(19) 0.0393(19) -0.0051(15) 0.0022(16) -0.0011(15)
C49 0.0323(18) 0.039(2) 0.042(2) -0.0110(17) 0.0029(16) -0.0037(16)
C50 0.0375(18) 0.043(2) 0.0319(18) -0.0061(16) 0.0072(16) -0.0080(17)
C51 0.0323(17) 0.0335(18) 0.0292(16) -0.0033(13) 0.0051(15) -0.0068(16)
C52 0.049(2) 0.0360(19) 0.0352(18) 0.0049(17) 0.0061(18) -0.0017(17)
C53 0.054(2) 0.051(3) 0.055(2) -0.019(2) 0.012(2) 0.004(2)
C54 0.058(3) 0.044(2) 0.0327(19) 0.0021(16) 0.0125(18) 0.000(2)
C55 0.0235(14) 0.0383(19) 0.0254(16) -0.0058(14) -0.0018(13) 0.0019(14)
C56 0.0322(16) 0.038(2) 0.0305(17) -0.0049(16) 0.0011(14) 0.0054(17)
C57 0.0433(18) 0.040(2) 0.0346(17) -0.0133(15) -0.0011(17) -0.001(2)
C58 0.043(2) 0.054(2) 0.0287(17) -0.0078(17) -0.0038(16) -0.0020(17)
C59 0.0392(18) 0.053(2) 0.0294(16) 0.0044(16) -0.0061(15) 0.001(2)
C60 0.0298(16) 0.041(2) 0.0328(18) 0.0003(15) -0.0012(14) -0.0027(15)
C61 0.056(2) 0.038(2) 0.044(2) -0.0086(18) -0.0083(19) 0.007(2)
C62 0.066(3) 0.075(3) 0.037(2) -0.011(2) -0.017(2) -0.003(3)
C63 0.055(3) 0.041(2) 0.050(2) 0.0078(19) -0.013(2) -0.006(2)

loop_
_atom_type_symbol
_atom_type_description
_atom_type_scat_dispersion_real
_atom_type_scat_dispersion_imag
_atom_type_scat_source
C C 0.0181 0.0091 'International Tables Vol C Tables 4.2.6.8 and 6.1.1.4'
H H 0.0000 0.0000 'International Tables Vol C Tables 4.2.6.8 and 6.1.1.4'
Al Al 0.2130 0.2455 'International Tables Vol C Tables 4.2.6.8 and 6.1.1.4'
N N 0.0311 0.0180 'International Tables Vol C Tables 4.2.6.8 and 6.1.1.4'
Zn Zn -1.5491 0.6778 'International Tables Vol C Tables 4.2.6.8 and 6.1.1.4'

loop_
_geom_angle_atom_site_label_1
_geom_angle_atom_site_label_2
_geom_angle_atom_site_label_3
_geom_angle
N3 Al1 N1 93.53(13)
N3 Al1 C30 108.43(15)
N1 Al1 C30 112.62(15)
N3 Al1 Zn1 119.36(10)
N1 Al1 Zn1 110.54(9)
C30 Al1 Zn1 111.26(11)
N41 Zn1 N43 91.19(11)
N41 Zn1 Al1 143.54(8)
N43 Zn1 Al1 124.52(8)
C1 N1 C6 117.9(3)
C1 N1 Al1 122.3(3)
C6 N1 Al1 119.5(2)
N1 C1 C2 123.4(3)
N1 C1 C4 121.0(4)
C2 C1 C4 115.5(3)
C3 C2 C1 127.4(3)
N3 C3 C2 122.5(3)
N3 C3 C5 120.0(4)
C2 C3 C5 117.5(3)
C3 N3 C18 117.2(3)
C3 N3 Al1 122.7(3)
C18 N3 Al1 120.1(2)
C7 C6 C11 120.8(4)
C7 C6 N1 120.2(3)
C11 C6 N1 119.1(3)
C8 C7 C6 118.4(4)
C8 C7 C12 119.2(4)
C6 C7 C12 122.4(4)
C7 C8 C9 121.8(4)
C10 C9 C8 119.0(4)
C9 C10 C11 122.4(4)
C10 C11 C6 117.6(4)
C10 C11 C15 119.2(4)
C6 C11 C15 123.2(3)
C7 C12 C13 113.2(4)
C7 C12 C14 110.8(4)
C13 C12 C14 109.6(4)
C16 C15 C11 112.7(4)
C16 C15 C17 108.8(4)
C11 C15 C17 112.3(4)
C19 C18 C23 120.7(3)
C19 C18 N3 121.6(3)
C23 C18 N3 117.6(3)
C20 C19 C18 118.9(3)
C20 C19 C24 118.7(4)
C18 C19 C24 122.4(3)
C21 C20 C19 121.0(4)
C20 C21 C22 119.8(4)
C21 C22 C23 121.5(4)
C22 C23 C18 118.0(4)
C22 C23 C27 119.5(4)
C18 C23 C27 122.5(4)
C19 C24 C26 110.5(4)
C19 C24 C25 110.9(4)
C26 C24 C25 109.9(4)
C23 C27 C28 112.5(4)
C23 C27 C29 112.3(4)
C28 C27 C29 109.9(4)
C31 C30 Al1 114.5(3)
C41 N41 C46 117.9(3)
C41 N41 Zn1 123.3(2)
C46 N41 Zn1 118.7(2)
N41 C41 C42 123.6(3)
N41 C41 C44 119.1(3)
C42 C41 C44 117.3(3)
C41 C42 C43 128.4(3)
N43 C43 C42 123.3(3)
N43 C43 C45 119.9(3)
C42 C43 C45 116.8(3)
C43 N43 C55 118.9(3)
C43 N43 Zn1 122.8(2)
C55 N43 Zn1 118.2(2)
C47 C46 C51 119.9(3)
C47 C46 N41 119.8(3)
C51 C46 N41 120.2(3)
C48 C47 C46 119.2(3)
C48 C47 C52 120.5(3)
C46 C47 C52 120.3(3)
C49 C48 C47 122.3(4)
C48 C49 C50 117.4(3)
C48 C49 C53 121.0(4)
C50 C49 C53 121.6(4)
C49 C50 C51 122.8(3)
C50 C51 C46 118.4(3)
C50 C51 C54 121.2(3)
C46 C51 C54 120.3(3)
C56 C55 C60 120.1(3)
C56 C55 N43 121.2(3)
C60 C55 N43 118.6(3)
C57 C56 C55 119.1(3)
C57 C56 C61 120.1(3)
C55 C56 C61 120.8(3)
C58 C57 C56 121.9(3)
C57 C58 C59 118.0(3)
C57 C58 C62 120.9(4)
C59 C58 C62 121.2(4)
C58 C59 C60 122.3(3)
C59 C60 C55 118.6(3)
C59 C60 C63 120.3(3)
C55 C60 C63 121.2(3)

loop_
_geom_bond_atom_site_label_1
_geom_bond_atom_site_label_2
_geom_bond_distance
Al1 N3 1.933(3)
Al1 N1 1.972(3)
Al1 C30 1.980(3)
Al1 Zn1 2.4877(10)
Zn1 N41 2.010(3)
Zn1 N43 2.034(3)
N1 C1 1.331(4)
N1 C6 1.448(5)
C1 C2 1.399(5)
C1 C4 1.515(5)
C2 C3 1.394(6)
C3 N3 1.344(5)
C3 C5 1.501(5)
N3 C18 1.447(4)
C6 C7 1.401(5)
C6 C11 1.419(5)
C7 C8 1.386(6)
C7 C12 1.518(5)
C8 C9 1.386(6)
C9 C10 1.369(6)
C10 C11 1.389(5)
C11 C15 1.516(5)
C12 C13 1.523(6)
C12 C14 1.529(6)
C15 C16 1.515(6)
C15 C17 1.518(6)
C18 C19 1.395(6)
C18 C23 1.411(5)
C19 C20 1.392(5)
C19 C24 1.523(5)
C20 C21 1.376(6)
C21 C22 1.378(6)
C22 C23 1.392(6)
C23 C27 1.516(6)
C24 C26 1.532(6)
C24 C25 1.538(6)
C27 C28 1.524(6)
C27 C29 1.537(6)
C30 C31 1.541(5)
N41 C41 1.333(4)
N41 C46 1.432(4)
C41 C42 1.391(5)
C41 C44 1.512(5)
C42 C43 1.403(5)
C43 N43 1.328(4)
C43 C45 1.509(4)
N43 C55 1.435(4)
C46 C47 1.396(5)
C46 C51 1.406(5)
C47 C48 1.389(5)
C47 C52 1.520(5)
C48 C49 1.383(5)
C49 C50 1.385(6)
C49 C53 1.507(5)
C50 C51 1.387(5)
C51 C54 1.502(5)
C55 C56 1.399(5)
C55 C60 1.404(5)
C56 C57 1.393(5)
C56 C61 1.508(5)
C57 C58 1.384(5)
C58 C59 1.388(5)
C58 C62 1.507(5)
C59 C60 1.393(5)
C60 C63 1.504(5)
